data_2311371
loop_
_publ_author_name
'H\"okelek, Tuncer'
'Akduran, Nurcan'
'\"Ozkaya, Safiye'
'Necefo\(glu, Hacali'

_publ_section_title
;
 Crystal structure of
 <i>catena</i>-poly[[[di-aqua-bis-(2,4,6-tri-methyl-benzoato-\k<i>O</i>)cobalt(II)]-\m-aqua-\k<sup>2</sup><i>O</i>:<i>O</i>]
 dihydrate].
;
_journal_coeditor_code PJ2043
_journal_issue 'Pt 5'
_journal_name_full 'Acta crystallographica. Section E, Crystallographic communications'
_journal_page_first 708
_journal_page_last 712
_journal_paper_doi 10.1107/S2056989017005564
_journal_volume 73
_journal_year 2017
_chemical_formula_iupac '[Co (C10 H11 O2)2 (H2 O)3], 2H2 O'
_chemical_formula_moiety 'C20 H28 Co O7, 2(H2 O)'
_chemical_formula_sum 'C20 H32 Co O9'
_chemical_formula_weight 475.39
_chemical_name_systematic
'<i>catena</i>-Poly[[[diaquabis(2,4,6-trimethylbenzoato-\k<i>O</i>)cobalt(II)]-\m-aqua-\k^2^<i>O</i>:<i>O</i>'] dihydrate]'
_space_group_IT_number 15
_space_group_name_Hall '-C 2yc'
_space_group_name_H-M_alt 'C 1 2/c 1'
_symmetry_cell_setting monoclinic
_symmetry_space_group_name_Hall '-C 2yc'
_symmetry_space_group_name_H-M 'C 1 2/c 1'
_atom_sites_solution_hydrogens geom
_atom_sites_solution_primary direct
_atom_sites_solution_secondary difmap
_audit_creation_method SHELXL-97
_cell_angle_alpha 90.00
_cell_angle_beta 91.894(4)
_cell_angle_gamma 90.00
_cell_formula_units_Z 4
_cell_length_a 29.5261(5)
_cell_length_b 10.1413(2)
_cell_length_c 8.0906(2)
_cell_measurement_reflns_used 9882
_cell_measurement_temperature 296(2)
_cell_measurement_theta_max 28.14
_cell_measurement_theta_min 2.76
_cell_volume 2421.27(9)
_computing_cell_refinement
;
<i>SAINT</i> (Bruker, 2012)
;
_computing_data_collection
;
<i>APEX2</i> (Bruker, 2012)
;
_computing_data_reduction <i>SAINT</i>
_computing_molecular_graphics
;
<i>ORTEP-3</i> for Windows (Farrugia, 2012)
;
_computing_publication_material
;
WinGX publication routines (Farrugia, 2012) and PLATON (Spek,
2009)
;
_computing_structure_refinement
;
<i>SHELXL97</i> (Sheldrick, 2008)
;
_computing_structure_solution
;
<i>SHELXS97</i> (Sheldrick, 2008)
;
_diffrn_ambient_temperature 296(2)
_diffrn_measured_fraction_theta_full 0.993
_diffrn_measured_fraction_theta_max 0.993
_diffrn_measurement_device_type 'Bruker SMART BREEZE CCD diffractometer'
_diffrn_measurement_method '\f and \w scans'
_diffrn_radiation_monochromator graphite
_diffrn_radiation_source 'fine-focus sealed tube'
_diffrn_radiation_type MoK\a
_diffrn_radiation_wavelength 0.71073
_diffrn_reflns_av_R_equivalents 0.0575
_diffrn_reflns_av_sigmaI/netI 0.0279
_diffrn_reflns_limit_h_max 39
_diffrn_reflns_limit_h_min -38
_diffrn_reflns_limit_k_max 13
_diffrn_reflns_limit_k_min -12
_diffrn_reflns_limit_l_max 10
_diffrn_reflns_limit_l_min -10
_diffrn_reflns_number 25445
_diffrn_reflns_theta_full 28.18
_diffrn_reflns_theta_max 28.18
_diffrn_reflns_theta_min 1.38
_exptl_absorpt_coefficient_mu 0.752
_exptl_absorpt_correction_T_max 0.8641
_exptl_absorpt_correction_T_min 0.7788
_exptl_absorpt_correction_type multi-scan
_exptl_absorpt_process_details
;
<i>SADABS</i>; Bruker, 2012
;
_exptl_crystal_colour 'translucent light pink'
_exptl_crystal_density_diffrn 1.304
_exptl_crystal_density_method 'not measured'
_exptl_crystal_description block
_exptl_crystal_F_000 1004
_exptl_crystal_size_max 0.35
_exptl_crystal_size_mid 0.29
_exptl_crystal_size_min 0.20
_refine_diff_density_max 2.178
_refine_diff_density_min -0.521
_refine_ls_extinction_method none
_refine_ls_goodness_of_fit_ref 1.088
_refine_ls_hydrogen_treatment mixed
_refine_ls_matrix_type full
_refine_ls_number_parameters 161
_refine_ls_number_reflns 2957
_refine_ls_number_restraints 74
_refine_ls_restrained_S_all 1.077
_refine_ls_R_factor_all 0.0728
_refine_ls_R_factor_gt 0.0604
_refine_ls_shift/su_max 0.000
_refine_ls_shift/su_mean 0.000
_refine_ls_structure_factor_coef Fsqd
_refine_ls_weighting_details 'calc w=1/[\s^2^(Fo^2^)+(0.0725P)^2^+9.9721P] where P=(Fo^2^+2Fc^2^)/3'
_refine_ls_weighting_scheme calc
_refine_ls_wR_factor_gt 0.1513
_refine_ls_wR_factor_ref 0.1662
_reflns_number_gt 2448
_reflns_number_total 2957
_reflns_threshold_expression I>2\s(I)
_cod_data_source_file pj2043sup1.cif
_cod_data_source_block I
_cod_original_sg_symbol_H-M 'C 2/c'
_cod_database_code 2311371

loop_
_symmetry_equiv_pos_as_xyz
'x, y, z'
'-x, y, -z+1/2'
'x+1/2, y+1/2, z'
'-x+1/2, y+1/2, -z+1/2'
'-x, -y, -z'
'x, -y, z-1/2'
'-x+1/2, -y+1/2, -z'
'x+1/2, -y+1/2, z-1/2'

loop_
_atom_site_type_symbol
_atom_site_label
_atom_site_fract_x
_atom_site_fract_y
_atom_site_fract_z
_atom_site_U_iso_or_equiv
_atom_site_adp_type
_atom_site_calc_flag
_atom_site_refinement_flags
_atom_site_occupancy
_atom_site_symmetry_multiplicity
Co Co1 0.5000 0.5000 0.5000 0.02399(18) Uani d S 1 2
O O1 0.55057(8) 0.6264(2) 0.4251(3) 0.0409(6) Uani d . 1 1
O O2 0.57111(9) 0.7216(3) 0.6626(3) 0.0503(7) Uani d . 1 1
O O3 0.45248(10) 0.6292(3) 0.4084(3) 0.0492(7) Uani d DU 1 1
H H31 0.4484(17) 0.625(6) 0.310(2) 0.086(17) Uiso d DU 1 1
H H32 0.4289(10) 0.656(4) 0.446(5) 0.057(13) Uiso d DU 1 1
O O4 0.5000 0.4132(3) 0.2500 0.0274(6) Uani d SDU 1 2
H H41 0.5249(8) 0.378(4) 0.237(5) 0.048(10) Uiso d DU 1 1
O O5 0.37711(14) 0.7250(4) 0.5521(4) 0.0768(10) Uani d DU 1 1
H H51 0.3607(18) 0.785(4) 0.522(7) 0.103(15) Uiso d DU 1 1
H H52 0.385(2) 0.740(6) 0.649(3) 0.100(15) Uiso d DU 1 1
C C1 0.57564(11) 0.7012(3) 0.5121(4) 0.0348(6) Uani d . 1 1
C C2 0.61375(11) 0.7694(3) 0.4254(4) 0.0366(7) Uani d . 1 1
C C3 0.65665(13) 0.7129(4) 0.4284(5) 0.0509(9) Uani d . 1 1
C C4 0.69080(15) 0.7756(5) 0.3429(6) 0.0625(11) Uani d . 1 1
H H4 0.7196 0.7386 0.3439 0.075 Uiso calc R 1 1
C C5 0.68271(16) 0.8917(5) 0.2564(5) 0.0647(12) Uani d . 1 1
C C6 0.64030(15) 0.9461(4) 0.2567(5) 0.0567(11) Uani d . 1 1
H H6 0.6349 1.0245 0.1997 0.068 Uiso calc R 1 1
C C7 0.60467(13) 0.8874(4) 0.3403(4) 0.0450(8) Uani d . 1 1
C C8 0.55866(16) 0.9483(5) 0.3372(7) 0.0689(12) Uani d . 1 1
H H8A 0.5409 0.9133 0.2458 0.103 Uiso calc R 1 1
H H8B 0.5614 1.0421 0.3252 0.103 Uiso calc R 1 1
H H8C 0.5441 0.9286 0.4387 0.103 Uiso calc R 1 1
C C9 0.7209(2) 0.9563(8) 0.1634(8) 0.109(2) Uani d . 1 1
H H9A 0.7152 0.9467 0.0465 0.164 Uiso calc R 1 1
H H9B 0.7491 0.9145 0.1941 0.164 Uiso calc R 1 1
H H9C 0.7225 1.0482 0.1911 0.164 Uiso calc R 1 1
C C10 0.66644(18) 0.5874(5) 0.5233(7) 0.0777(15) Uani d . 1 1
H H10A 0.6629 0.6028 0.6391 0.117 Uiso calc R 1 1
H H10B 0.6970 0.5597 0.5049 0.117 Uiso calc R 1 1
H H10C 0.6457 0.5198 0.4860 0.117 Uiso calc R 1 1

loop_
_atom_site_aniso_label
_atom_site_aniso_U_11
_atom_site_aniso_U_22
_atom_site_aniso_U_33
_atom_site_aniso_U_12
_atom_site_aniso_U_13
_atom_site_aniso_U_23
Co1 0.0380(3) 0.0218(3) 0.0124(3) -0.00099(18) 0.00338(18) -0.00010(16)
O1 0.0549(14) 0.0470(13) 0.0210(9) -0.0202(10) 0.0055(9) -0.0019(9)
O2 0.0670(16) 0.0616(16) 0.0227(10) -0.0243(13) 0.0073(10) -0.0082(10)
O3 0.0633(16) 0.0626(17) 0.0221(11) 0.0257(13) 0.0050(10) 0.0023(11)
O4 0.0375(15) 0.0275(13) 0.0175(12) 0.000 0.0044(10) 0.000
O5 0.087(2) 0.094(3) 0.0492(18) 0.032(2) -0.0007(16) -0.0010(18)
C1 0.0459(16) 0.0352(15) 0.0234(13) -0.0057(12) 0.0017(11) 0.0016(11)
C2 0.0439(16) 0.0405(16) 0.0255(13) -0.0142(13) 0.0024(11) -0.0034(12)
C3 0.051(2) 0.056(2) 0.046(2) -0.0079(17) 0.0059(15) 0.0018(17)
C4 0.048(2) 0.084(3) 0.056(2) -0.011(2) 0.0104(17) 0.005(2)
C5 0.063(3) 0.088(3) 0.043(2) -0.033(2) 0.0041(18) 0.011(2)
C6 0.072(3) 0.057(2) 0.0398(19) -0.027(2) -0.0063(17) 0.0137(17)
C7 0.055(2) 0.0468(19) 0.0326(16) -0.0138(15) -0.0030(14) 0.0054(14)
C8 0.071(3) 0.060(3) 0.075(3) 0.002(2) -0.005(2) 0.024(2)
C9 0.081(4) 0.163(6) 0.083(4) -0.057(4) 0.011(3) 0.042(4)
C10 0.070(3) 0.068(3) 0.095(4) 0.015(2) 0.015(3) 0.025(3)

loop_
_atom_type_symbol
_atom_type_description
_atom_type_scat_dispersion_real
_atom_type_scat_dispersion_imag
_atom_type_scat_source
C C 0.0033 0.0016 'International Tables Vol C Tables 4.2.6.8 and 6.1.1.4'
H H 0.0000 0.0000 'International Tables Vol C Tables 4.2.6.8 and 6.1.1.4'
Co Co 0.3494 0.9721 'International Tables Vol C Tables 4.2.6.8 and 6.1.1.4'
O O 0.0106 0.0060 'International Tables Vol C Tables 4.2.6.8 and 6.1.1.4'

loop_
_geom_angle_atom_site_label_1
_geom_angle_atom_site_label_2
_geom_angle_atom_site_label_3
_geom_angle_site_symmetry_1
_geom_angle_site_symmetry_3
_geom_angle
O1 Co1 O1 . 5_666 180.00(9)
O1 Co1 O4 . . 87.53(7)
O1 Co1 O4 5_666 . 92.47(7)
O1 Co1 O4 . 5_666 92.47(7)
O1 Co1 O4 5_666 5_666 87.53(7)
O3 Co1 O1 . . 89.44(11)
O3 Co1 O1 5_666 . 90.56(11)
O3 Co1 O1 . 5_666 90.56(11)
O3 Co1 O1 5_666 5_666 89.44(11)
O3 Co1 O3 5_666 . 180.00(12)
O3 Co1 O4 . . 86.80(8)
O3 Co1 O4 5_666 . 93.20(8)
O3 Co1 O4 . 5_666 93.20(8)
O3 Co1 O4 5_666 5_666 86.80(8)
O4 Co1 O4 5_666 . 180.0
C1 O1 Co1 . . 128.67(19)
Co1 O3 H32 . . 131(3)
Co1 O3 H31 . . 114(4)
H32 O3 H31 . . 107(4)
Co1 O4 Co1 . 2_655 132.95(13)
Co1 O4 H41 . . 108(3)
Co1 O4 H41 2_655 . 92(3)
H51 O5 H52 . . 107(4)
O1 C1 C2 . . 116.7(3)
O2 C1 O1 . . 124.5(3)
O2 C1 C2 . . 118.9(3)
C3 C2 C1 . . 119.7(3)
C3 C2 C7 . . 121.3(3)
C7 C2 C1 . . 119.0(3)
C2 C3 C4 . . 118.5(4)
C2 C3 C10 . . 121.1(4)
C4 C3 C10 . . 120.5(4)
C3 C4 H4 . . 119.3
C5 C4 C3 . . 121.5(4)
C5 C4 H4 . . 119.3
C4 C5 C9 . . 119.7(5)
C6 C5 C4 . . 118.9(4)
C6 C5 C9 . . 121.4(5)
C5 C6 C7 . . 122.1(4)
C5 C6 H6 . . 119.0
C7 C6 H6 . . 119.0
C2 C7 C6 . . 117.7(4)
C2 C7 C8 . . 121.4(3)
C6 C7 C8 . . 120.9(4)
C7 C8 H8A . . 109.5
C7 C8 H8B . . 109.5
C7 C8 H8C . . 109.5
H8A C8 H8B . . 109.5
H8A C8 H8C . . 109.5
H8B C8 H8C . . 109.5
C5 C9 H9A . . 109.5
C5 C9 H9B . . 109.5
C5 C9 H9C . . 109.5
H9A C9 H9B . . 109.5
H9A C9 H9C . . 109.5
H9B C9 H9C . . 109.5
C3 C10 H10A . . 109.5
C3 C10 H10B . . 109.5
C3 C10 H10C . . 109.5
H10A C10 H10B . . 109.5
H10A C10 H10C . . 109.5
H10B C10 H10C . . 109.5

loop_
_geom_bond_atom_site_label_1
_geom_bond_atom_site_label_2
_geom_bond_site_symmetry_2
_geom_bond_distance
_geom_bond_publ_flag
Co1 O1 . 2.074(2) yes
Co1 O1 5_666 2.074(2) ?
Co1 O3 . 2.041(2) yes
Co1 O3 5_666 2.041(2) ?
Co1 O4 . 2.2060(11) yes
Co1 O4 5_666 2.2060(11) ?
O1 C1 . 1.259(4) ?
O2 C1 . 1.246(4) ?
O3 H31 . 0.806(19) ?
O3 H32 . 0.818(18) ?
O4 Co1 2_655 2.2060(11) ?
O4 H41 . 0.827(18) ?
O5 H51 . 0.812(10) ?
O5 H52 . 0.820(10) ?
C2 C1 . 1.513(4) ?
C2 C3 . 1.390(5) ?
C2 C7 . 1.401(5) ?
C3 C4 . 1.395(5) ?
C3 C10 . 1.509(6) ?
C4 C5 . 1.387(7) ?
C4 H4 . 0.9300 ?
C5 C9 . 1.524(6) ?
C6 C5 . 1.368(7) ?
C6 H6 . 0.9300 ?
C7 C6 . 1.402(5) ?
C7 C8 . 1.492(6) ?
C8 H8A . 0.9600 ?
C8 H8B . 0.9600 ?
C8 H8C . 0.9600 ?
C9 H9A . 0.9600 ?
C9 H9B . 0.9600 ?
C9 H9C . 0.9600 ?
C10 H10A . 0.9600 ?
C10 H10B . 0.9600 ?
C10 H10C . 0.9600 ?

loop_
_geom_hbond_atom_site_label_D
_geom_hbond_atom_site_label_H
_geom_hbond_atom_site_label_A
_geom_hbond_site_symmetry_A
_geom_hbond_distance_DH
_geom_hbond_distance_HA
_geom_hbond_distance_DA
_geom_hbond_angle_DHA
_geom_hbond_publ_flag
O3 H31 O1 2_655 0.802(17) 1.903(16) 2.697(3) 170(5) yes
O3 H32 O5 . 0.82(3) 1.91(3) 2.724(5) 174(3) yes
O4 H41 O2 6_565 0.83(3) 1.82(3) 2.622(3) 164(4) yes
O5 H52 O2 2_656 0.82(3) 1.98(4) 2.726(4) 151(6) yes
C10 H10C O5 5_666 0.96 2.59 3.466(7) 152 yes
C6 H6 Cg1 4_564 0.93 3.28 4.063(4) 143 yes
C9 H9A Cg1 4_564 0.96 3.40 3.961(7) 120 yes

loop_
_geom_torsion_atom_site_label_1
_geom_torsion_atom_site_label_2
_geom_torsion_atom_site_label_3
_geom_torsion_atom_site_label_4
_geom_torsion_site_symmetry_1
_geom_torsion_site_symmetry_4
_geom_torsion
O3 Co1 O1 C1 . . 105.4(3)
O3 Co1 O1 C1 5_666 . -74.6(3)
O4 Co1 O1 C1 . . -167.8(3)
O4 Co1 O1 C1 5_666 . 12.2(3)
O1 Co1 O4 Co1 . 2_655 -46.09(7)
O1 Co1 O4 Co1 5_666 2_655 133.91(7)
O3 Co1 O4 Co1 . 2_655 43.49(9)
O3 Co1 O4 Co1 5_666 2_655 -136.51(9)
Co1 O1 C1 O2 . . -7.3(5)
Co1 O1 C1 C2 . . 172.4(2)
C3 C2 C1 O1 . . -94.3(4)
C3 C2 C1 O2 . . 85.4(4)
C7 C2 C1 O1 . . 84.4(4)
C7 C2 C1 O2 . . -95.9(4)
C1 C2 C3 C4 . . 177.9(3)
C1 C2 C3 C10 . . -2.7(6)
C7 C2 C3 C4 . . -0.7(6)
C7 C2 C3 C10 . . 178.7(4)
C1 C2 C7 C6 . . -178.0(3)
C1 C2 C7 C8 . . 1.5(5)
C3 C2 C7 C6 . . 0.6(5)
C3 C2 C7 C8 . . -179.9(4)
C2 C3 C4 C5 . . 0.1(7)
C10 C3 C4 C5 . . -179.3(5)
C3 C4 C5 C6 . . 0.6(7)
C3 C4 C5 C9 . . -179.5(5)
C7 C6 C5 C4 . . -0.7(7)
C7 C6 C5 C9 . . 179.4(5)
C2 C7 C6 C5 . . 0.1(6)
C8 C7 C6 C5 . . -179.4(4)
